data_7108627
loop_
_publ_author_name
'Julien Haumesser'
'Jean-Paul Gisselbrecht'
'Jean Weiss'
'Romain Ruppert'

_publ_section_title
;
 Carbene spacers in bis-porphyrinic scaffolds
;
_journal_name_full Chem.Commun.
_journal_page_first 11653
_journal_paper_doi 10.1039/c2cc36800e
_journal_volume 48
_journal_year 2012
_chemical_formula_moiety 'C104 H84 I2 N12 Ni2 O2 Pd'
_chemical_formula_sum 'C104 H84 I2 N12 Ni2 O2 Pd'
_chemical_formula_weight 2011.45
_chemical_name_systematic
;
?
;
_space_group_IT_number 14
_symmetry_cell_setting monoclinic
_symmetry_space_group_name_Hall '-P 2ybc'
_symmetry_space_group_name_H-M 'P 1 21/c 1'
_atom_sites_solution_hydrogens geom
_atom_sites_solution_primary direct
_atom_sites_solution_secondary difmap
_audit_creation_method SHELXL-97
_cell_angle_alpha 90.00
_cell_angle_beta 109.885(4)
_cell_angle_gamma 90.00
_cell_formula_units_Z 2
_cell_length_a 16.311(3)
_cell_length_b 26.899(5)
_cell_length_c 13.696(2)
_cell_measurement_reflns_used 4893
_cell_measurement_temperature 173(2)
_cell_measurement_theta_max 24.39
_cell_measurement_theta_min 2.50
_cell_volume 5650.8(17)
_computing_cell_refinement 'Bruker SAINT'
_computing_data_collection 'Bruker APEX2'
_computing_data_reduction 'Bruker SAINT'
_computing_molecular_graphics 'Bruker SHELXTL'
_computing_publication_material 'Bruker SHELXTL'
_computing_structure_refinement 'SHELXL-97 (Sheldrick, 2008)'
_computing_structure_solution 'SHELXS-97 (Sheldrick, 2008)'
_diffrn_ambient_temperature 173(2)
_diffrn_measured_fraction_theta_full 0.982
_diffrn_measured_fraction_theta_max 0.982
_diffrn_measurement_device_type 'Bruker APEX-II CCD'
_diffrn_measurement_method '\f and \w scans'
_diffrn_radiation_monochromator triumph
_diffrn_radiation_source 'sealed tube'
_diffrn_radiation_type MoK\a
_diffrn_radiation_wavelength 0.71073
_diffrn_reflns_av_R_equivalents 0.0828
_diffrn_reflns_av_sigmaI/netI 0.1272
_diffrn_reflns_limit_h_max 21
_diffrn_reflns_limit_h_min -18
_diffrn_reflns_limit_k_max 34
_diffrn_reflns_limit_k_min -35
_diffrn_reflns_limit_l_max 9
_diffrn_reflns_limit_l_min -17
_diffrn_reflns_number 39341
_diffrn_reflns_theta_full 27.83
_diffrn_reflns_theta_max 27.83
_diffrn_reflns_theta_min 1.75
_exptl_absorpt_coefficient_mu 1.080
_exptl_absorpt_correction_T_max 0.9480
_exptl_absorpt_correction_T_min 0.6720
_exptl_absorpt_correction_type multi-scan
_exptl_absorpt_process_details sadabs
_exptl_crystal_colour red
_exptl_crystal_density_diffrn 1.182
_exptl_crystal_density_method 'not measured'
_exptl_crystal_description prism
_exptl_crystal_F_000 2032
_exptl_crystal_size_max 0.40
_exptl_crystal_size_mid 0.28
_exptl_crystal_size_min 0.05
_platon_squeeze_details
;
The residual electron density was assigned to two molecules of the
ethanol solvent [177/4= 44 e per asymmetric unit; two molecules of
C2H6O1 would give 52 e].
;
_refine_diff_density_max 2.549
_refine_diff_density_min -0.960
_refine_diff_density_rms 0.160
_refine_ls_extinction_method none
_refine_ls_goodness_of_fit_ref 0.958
_refine_ls_hydrogen_treatment constr
_refine_ls_matrix_type full
_refine_ls_number_parameters 542
_refine_ls_number_reflns 13185
_refine_ls_number_restraints 1
_refine_ls_restrained_S_all 0.959
_refine_ls_R_factor_all 0.1655
_refine_ls_R_factor_gt 0.0887
_refine_ls_shift/su_max 0.000
_refine_ls_shift/su_mean 0.000
_refine_ls_structure_factor_coef Fsqd
_refine_ls_weighting_details 'calc w=1/[\s^2^(Fo^2^)+(0.1487P)^2^+0.0000P] where P=(Fo^2^+2Fc^2^)/3'
_refine_ls_weighting_scheme calc
_refine_ls_wR_factor_gt 0.2348
_refine_ls_wR_factor_ref 0.2684
_reflns_number_gt 6059
_reflns_number_total 13185
_reflns_threshold_expression I>2\s(I)
_cod_data_source_file c2cc36800e.txt
_cod_data_source_block jwjh111128
_cod_original_cell_volume 5651.1(17)
_cod_original_sg_symbol_Hall '-P 2ybc '
_cod_original_sg_symbol_H-M 'P 21/c '
_cod_database_code 7108627

loop_
_symmetry_equiv_pos_as_xyz
'x, y, z'
'-x, y+1/2, -z+1/2'
'-x, -y, -z'
'x, -y-1/2, z-1/2'

loop_
_atom_site_label
_atom_site_type_symbol
_atom_site_fract_x
_atom_site_fract_y
_atom_site_fract_z
_atom_site_U_iso_or_equiv
_atom_site_adp_type
_atom_site_occupancy
_atom_site_symmetry_multiplicity
_atom_site_calc_flag
_atom_site_refinement_flags
C1 C 0.6210(6) 0.3659(3) 0.3528(6) 0.040(2) Uani 1 1 d .
C2 C 0.5430(7) 0.3869(3) 0.3574(7) 0.059(3) Uani 1 1 d .
H2 H 0.5049 0.3720 0.3882 0.071 Uiso 1 1 calc R
C3 C 0.5316(7) 0.4321(3) 0.3105(7) 0.052(2) Uani 1 1 d .
H3 H 0.4829 0.4537 0.2966 0.062 Uiso 1 1 calc R
C4 C 0.6103(7) 0.4399(3) 0.2865(7) 0.047(2) Uani 1 1 d .
C5 C 0.6332(6) 0.4852(3) 0.2527(6) 0.038(2) Uani 1 1 d .
C6 C 0.7162(6) 0.4952(3) 0.2574(6) 0.0388(19) Uani 1 1 d .
C7 C 0.7455(6) 0.5459(3) 0.2507(7) 0.048(2) Uani 1 1 d .
H7 H 0.7105 0.5750 0.2334 0.057 Uiso 1 1 calc R
C8 C 0.8314(7) 0.5429(3) 0.2740(8) 0.055(3) Uani 1 1 d .
H8 H 0.8701 0.5700 0.2796 0.066 Uiso 1 1 calc R
C9 C 0.8551(6) 0.4913(3) 0.2890(6) 0.043(2) Uani 1 1 d .
C10 C 0.9379(6) 0.4743(3) 0.3031(7) 0.047(2) Uani 1 1 d .
C11 C 0.9496(7) 0.4235(4) 0.2882(8) 0.060(2) Uani 1 1 d .
C12 C 1.0251(7) 0.4022(4) 0.2727(8) 0.060(2) Uani 1 1 d .
H12 H 1.0776 0.4190 0.2777 0.072 Uiso 1 1 calc R
C13 C 1.0076(7) 0.3556(3) 0.2506(7) 0.053(2) Uani 1 1 d .
H13 H 1.0449 0.3325 0.2338 0.064 Uiso 1 1 calc R
C14 C 0.9210(6) 0.3441(3) 0.2555(6) 0.041(2) Uani 1 1 d .
C15 C 0.8905(6) 0.2969(3) 0.2524(7) 0.045(2) Uani 1 1 d .
C16 C 0.8206(5) 0.2867(3) 0.2895(7) 0.0395(19) Uani 1 1 d .
C17 C 0.7949(7) 0.2380(3) 0.3109(7) 0.054(2) Uani 1 1 d .
H17 H 0.8167 0.2073 0.2959 0.064 Uiso 1 1 calc R
C18 C 0.7350(6) 0.2441(3) 0.3558(7) 0.045(2) Uani 1 1 d .
H18 H 0.7079 0.2186 0.3821 0.054 Uiso 1 1 calc R
C19 C 0.7191(6) 0.2964(3) 0.3568(6) 0.040(2) Uani 1 1 d .
C20 C 0.6489(6) 0.3167(3) 0.3798(7) 0.043(2) Uani 1 1 d .
C21 C 0.5171(6) 0.5376(3) 0.1320(6) 0.039(2) Uani 1 1 d .
C22 C 0.5643(7) 0.5613(3) 0.3025(7) 0.056(3) Uani 1 1 d .
C23 C 0.6053(8) 0.5633(4) 0.4068(7) 0.067(3) Uani 1 1 d .
H23 H 0.6458 0.5385 0.4430 0.081 Uiso 1 1 calc R
C24 C 0.5843(10) 0.6043(4) 0.4588(8) 0.088(4) Uani 1 1 d .
H24 H 0.6124 0.6088 0.5313 0.106 Uiso 1 1 calc R
C25 C 0.5210(10) 0.6381(4) 0.4004(9) 0.089(4) Uani 1 1 d .
H25 H 0.5048 0.6643 0.4367 0.107 Uiso 1 1 calc R
C26 C 0.4811(7) 0.6362(3) 0.2958(8) 0.058(3) Uani 1 1 d .
H26 H 0.4405 0.6607 0.2587 0.070 Uiso 1 1 calc R
C27 C 0.5036(6) 0.5958(3) 0.2463(7) 0.046(2) Uani 1 1 d .
C28 C 0.4083(7) 0.6035(4) 0.0616(8) 0.0713(18) Uani 1 1 d D
H28A H 0.4073 0.5905 -0.0065 0.086 Uiso 1 1 calc R
H28B H 0.4198 0.6397 0.0632 0.086 Uiso 1 1 calc R
C29 C 0.3175(7) 0.5940(4) 0.0746(8) 0.0713(18) Uani 1 1 d D
H29A H 0.3094 0.5579 0.0814 0.086 Uiso 1 1 calc R
H29B H 0.3164 0.6104 0.1389 0.086 Uiso 1 1 calc R
C30 C 0.2448(8) 0.6135(4) -0.0155(8) 0.0713(18) Uani 1 1 d .
H30A H 0.2475 0.5995 -0.0811 0.086 Uiso 1 1 calc R
H30B H 0.2482 0.6502 -0.0188 0.086 Uiso 1 1 calc R
C31 C 0.1590(9) 0.5977(8) 0.0009(11) 0.139(8) Uani 1 1 d .
H31A H 0.1354 0.5681 -0.0408 0.209 Uiso 1 1 calc R
H31B H 0.1165 0.6248 -0.0205 0.209 Uiso 1 1 calc R
H31C H 0.1708 0.5902 0.0745 0.209 Uiso 1 1 calc R
C32 C 1.0106(6) 0.5091(3) 0.3190(7) 0.045(2) Uani 1 1 d .
C33 C 1.0186(8) 0.5381(4) 0.2406(9) 0.074(3) Uani 1 1 d .
H33 H 0.9779 0.5345 0.1724 0.088 Uiso 1 1 calc R
C34 C 1.0867(9) 0.5736(4) 0.2594(11) 0.079(4) Uani 1 1 d .
H34 H 1.0910 0.5935 0.2041 0.095 Uiso 1 1 calc R
C35 C 1.1447(8) 0.5790(3) 0.3548(10) 0.068(3) Uani 1 1 d .
C36 C 1.1391(9) 0.5481(5) 0.4315(9) 0.082(4) Uani 1 1 d .
H36 H 1.1822 0.5505 0.4986 0.099 Uiso 1 1 calc R
C37 C 1.0733(8) 0.5137(3) 0.4149(8) 0.064(3) Uani 1 1 d .
H37 H 1.0714 0.4930 0.4704 0.077 Uiso 1 1 calc R
C38 C 1.2166(9) 0.6182(5) 0.3750(12) 0.101(5) Uani 1 1 d .
H38A H 1.2514 0.6115 0.3305 0.152 Uiso 1 1 calc R
H38B H 1.2542 0.6168 0.4480 0.152 Uiso 1 1 calc R
H38C H 1.1903 0.6512 0.3594 0.152 Uiso 1 1 calc R
C39 C 0.9332(6) 0.2547(3) 0.2192(7) 0.042(2) Uani 1 1 d .
C40 C 0.9943(8) 0.2252(4) 0.2867(8) 0.067(3) Uani 1 1 d .
H40 H 1.0093 0.2307 0.3592 0.081 Uiso 1 1 calc R
C41 C 1.0344(8) 0.1879(4) 0.2528(8) 0.071(3) Uani 1 1 d .
H41 H 1.0752 0.1672 0.3022 0.086 Uiso 1 1 calc R
C42 C 1.0169(7) 0.1793(3) 0.1471(8) 0.054(2) Uani 1 1 d .
C43 C 0.9559(7) 0.2082(4) 0.0785(7) 0.056(2) Uani 1 1 d .
H43 H 0.9416 0.2029 0.0060 0.067 Uiso 1 1 calc R
C44 C 0.9152(6) 0.2451(3) 0.1136(7) 0.053(2) Uani 1 1 d .
H44 H 0.8730 0.2649 0.0642 0.064 Uiso 1 1 calc R
C45 C 1.0450(10) 0.1322(5) 0.0160(10) 0.107(5) Uani 1 1 d .
H45A H 0.9840 0.1220 -0.0158 0.161 Uiso 1 1 calc R
H45B H 1.0832 0.1053 0.0091 0.161 Uiso 1 1 calc R
H45C H 1.0555 0.1620 -0.0192 0.161 Uiso 1 1 calc R
C46 C 0.6029(6) 0.2855(3) 0.4313(7) 0.041(2) Uani 1 1 d .
C47 C 0.6428(6) 0.2671(3) 0.5299(7) 0.047(2) Uani 1 1 d .
H47 H 0.7020 0.2755 0.5659 0.057 Uiso 1 1 calc R
C48 C 0.5989(8) 0.2364(3) 0.5791(7) 0.060(3) Uani 1 1 d .
H48 H 0.6289 0.2257 0.6483 0.072 Uiso 1 1 calc R
C49 C 0.5165(7) 0.2215(3) 0.5321(8) 0.052(2) Uani 1 1 d .
C50 C 0.4743(7) 0.2398(4) 0.4303(9) 0.064(3) Uani 1 1 d .
H50 H 0.4153 0.2308 0.3946 0.077 Uiso 1 1 calc R
C51 C 0.5172(6) 0.2707(4) 0.3808(7) 0.052(2) Uani 1 1 d .
H51 H 0.4874 0.2816 0.3119 0.063 Uiso 1 1 calc R
C52 C 0.4672(8) 0.1899(4) 0.5819(9) 0.081(4) Uani 1 1 d .
H52A H 0.5018 0.1604 0.6122 0.121 Uiso 1 1 calc R
H52B H 0.4120 0.1796 0.5298 0.121 Uiso 1 1 calc R
H52C H 0.4553 0.2089 0.6367 0.121 Uiso 1 1 calc R
N1 N 0.6625(4) 0.3995(2) 0.3084(5) 0.0324(14) Uani 1 1 d .
N2 N 0.7830(4) 0.4637(2) 0.2777(5) 0.0360(15) Uani 1 1 d .
N3 N 0.8884(4) 0.3858(2) 0.2797(5) 0.0368(16) Uani 1 1 d .
N4 N 0.7716(4) 0.3222(2) 0.3153(5) 0.0364(15) Uani 1 1 d .
N5 N 0.5700(5) 0.5253(2) 0.2294(5) 0.0397(17) Uani 1 1 d .
N6 N 0.4760(5) 0.5797(2) 0.1426(5) 0.0388(16) Uani 1 1 d .
O1 O 1.0629(5) 0.1429(3) 0.1240(6) 0.077(2) Uani 1 1 d .
Ni1 Ni 0.77594(7) 0.39278(3) 0.29522(8) 0.0379(3) Uani 1 1 d .
Pd1 Pd 0.5000 0.5000 0.0000 0.0345(2) Uani 1 2 d S
I1 I 0.37441(5) 0.45060(2) 0.03121(5) 0.0571(2) Uani 1 1 d .

loop_
_atom_site_aniso_label
_atom_site_aniso_U_11
_atom_site_aniso_U_22
_atom_site_aniso_U_33
_atom_site_aniso_U_23
_atom_site_aniso_U_13
_atom_site_aniso_U_12
C1 0.057(6) 0.033(4) 0.037(5) -0.001(3) 0.023(4) 0.009(4)
C2 0.095(8) 0.047(5) 0.058(6) 0.029(5) 0.056(6) 0.015(5)
C3 0.082(7) 0.031(4) 0.060(6) 0.006(4) 0.046(6) 0.013(4)
C4 0.082(7) 0.016(3) 0.061(6) 0.005(3) 0.049(5) 0.006(4)
C5 0.064(6) 0.015(3) 0.036(4) -0.002(3) 0.020(4) 0.008(3)
C6 0.048(5) 0.021(4) 0.046(5) 0.007(3) 0.015(4) 0.001(4)
C7 0.055(6) 0.028(4) 0.053(6) 0.011(4) 0.008(5) 0.001(4)
C8 0.065(7) 0.027(4) 0.069(7) 0.007(4) 0.018(5) -0.002(4)
C9 0.049(6) 0.038(5) 0.040(5) -0.003(4) 0.011(4) 0.003(4)
C10 0.071(7) 0.024(4) 0.047(5) -0.008(4) 0.021(5) -0.019(4)
C11 0.085(5) 0.049(4) 0.067(5) -0.005(3) 0.055(4) -0.017(4)
C12 0.085(5) 0.049(4) 0.067(5) -0.005(3) 0.055(4) -0.017(4)
C13 0.071(7) 0.038(5) 0.064(6) 0.003(4) 0.040(5) -0.001(4)
C14 0.056(6) 0.032(4) 0.032(4) -0.004(3) 0.011(4) 0.001(4)
C15 0.057(6) 0.033(4) 0.042(5) 0.003(4) 0.013(4) 0.005(4)
C16 0.041(5) 0.032(4) 0.047(5) -0.005(4) 0.018(4) -0.003(4)
C17 0.081(7) 0.032(4) 0.050(6) -0.011(4) 0.026(5) -0.001(5)
C18 0.066(6) 0.019(4) 0.056(5) 0.005(4) 0.029(5) 0.003(4)
C19 0.059(6) 0.019(3) 0.043(5) 0.000(3) 0.019(4) 0.002(4)
C20 0.057(6) 0.030(4) 0.042(5) 0.002(4) 0.018(4) -0.011(4)
C21 0.064(6) 0.020(4) 0.043(5) 0.009(3) 0.029(4) 0.004(4)
C22 0.092(8) 0.043(5) 0.048(5) 0.006(4) 0.043(6) 0.024(5)
C23 0.103(9) 0.055(6) 0.041(6) -0.010(4) 0.021(6) 0.032(6)
C24 0.144(12) 0.081(8) 0.041(6) -0.017(6) 0.033(7) 0.028(8)
C25 0.169(14) 0.044(6) 0.074(8) -0.002(5) 0.066(9) 0.038(7)
C26 0.090(8) 0.033(5) 0.063(7) -0.002(4) 0.041(6) 0.012(5)
C27 0.072(6) 0.030(4) 0.048(5) -0.004(4) 0.038(5) 0.004(4)
C28 0.096(5) 0.063(4) 0.056(4) 0.001(3) 0.029(4) 0.025(4)
C29 0.096(5) 0.063(4) 0.056(4) 0.001(3) 0.029(4) 0.025(4)
C30 0.096(5) 0.063(4) 0.056(4) 0.001(3) 0.029(4) 0.025(4)
C31 0.077(10) 0.27(3) 0.073(10) 0.001(12) 0.026(8) -0.012(13)
C32 0.067(6) 0.024(4) 0.052(6) 0.003(4) 0.032(5) -0.001(4)
C33 0.088(9) 0.070(7) 0.061(7) 0.005(6) 0.023(6) -0.010(6)
C34 0.104(10) 0.053(6) 0.093(9) 0.017(6) 0.052(8) -0.024(7)
C35 0.096(9) 0.031(5) 0.081(8) -0.009(5) 0.035(7) -0.011(5)
C36 0.115(10) 0.082(8) 0.048(6) -0.016(6) 0.026(7) -0.041(8)
C37 0.105(9) 0.042(5) 0.049(6) 0.007(4) 0.032(6) -0.020(5)
C38 0.108(11) 0.075(8) 0.119(11) -0.008(8) 0.036(9) -0.057(8)
C39 0.048(5) 0.038(4) 0.046(5) -0.005(4) 0.025(4) 0.006(4)
C40 0.108(9) 0.047(6) 0.041(5) -0.004(4) 0.016(6) 0.024(6)
C41 0.088(8) 0.071(7) 0.041(6) -0.008(5) 0.003(5) 0.035(6)
C42 0.073(7) 0.039(5) 0.059(6) -0.001(4) 0.033(5) 0.014(5)
C43 0.068(7) 0.060(6) 0.041(5) -0.004(4) 0.020(5) 0.012(5)
C44 0.047(6) 0.053(6) 0.056(6) 0.008(5) 0.013(5) 0.023(4)
C45 0.166(14) 0.083(9) 0.083(9) 0.002(7) 0.057(9) 0.070(10)
C46 0.055(6) 0.023(4) 0.050(5) 0.002(3) 0.026(4) -0.004(4)
C47 0.046(5) 0.035(4) 0.060(6) 0.000(4) 0.017(5) -0.009(4)
C48 0.105(9) 0.033(5) 0.043(5) 0.012(4) 0.027(6) -0.011(5)
C49 0.063(7) 0.037(5) 0.065(6) -0.002(4) 0.033(5) -0.005(4)
C50 0.065(7) 0.049(6) 0.083(8) 0.007(5) 0.032(6) -0.009(5)
C51 0.046(6) 0.064(6) 0.044(5) 0.001(4) 0.012(4) 0.000(5)
C52 0.108(10) 0.064(7) 0.084(8) 0.008(6) 0.050(8) -0.035(7)
N1 0.031(4) 0.030(3) 0.039(4) 0.004(3) 0.015(3) 0.006(3)
N2 0.046(4) 0.027(3) 0.036(4) 0.002(3) 0.015(3) 0.006(3)
N3 0.050(4) 0.023(3) 0.046(4) 0.003(3) 0.029(3) 0.004(3)
N4 0.047(4) 0.022(3) 0.045(4) -0.004(3) 0.021(3) 0.003(3)
N5 0.059(5) 0.022(3) 0.045(4) 0.002(3) 0.027(4) 0.014(3)
N6 0.063(5) 0.022(3) 0.040(4) 0.007(3) 0.028(4) 0.012(3)
O1 0.109(6) 0.051(4) 0.077(5) -0.011(4) 0.041(5) 0.035(4)
Ni1 0.0556(7) 0.0237(5) 0.0412(6) 0.0010(4) 0.0251(5) 0.0039(5)
Pd1 0.0533(6) 0.0176(4) 0.0409(5) 0.0014(3) 0.0267(4) 0.0044(4)
I1 0.0749(5) 0.0422(3) 0.0669(4) 0.0021(3) 0.0407(4) -0.0082(3)

loop_
_atom_type_symbol
_atom_type_description
_atom_type_scat_dispersion_real
_atom_type_scat_dispersion_imag
_atom_type_scat_source
C C 0.0033 0.0016 'International Tables Vol C Tables 4.2.6.8 and 6.1.1.4'
H H 0.0000 0.0000 'International Tables Vol C Tables 4.2.6.8 and 6.1.1.4'
N N 0.0061 0.0033 'International Tables Vol C Tables 4.2.6.8 and 6.1.1.4'
O O 0.0106 0.0060 'International Tables Vol C Tables 4.2.6.8 and 6.1.1.4'
Ni Ni 0.3393 1.1124 'International Tables Vol C Tables 4.2.6.8 and 6.1.1.4'
Pd Pd -0.9988 1.0072 'International Tables Vol C Tables 4.2.6.8 and 6.1.1.4'
I I -0.4742 1.8119 'International Tables Vol C Tables 4.2.6.8 and 6.1.1.4'

loop_
_geom_angle_atom_site_label_1
_geom_angle_atom_site_label_2
_geom_angle_atom_site_label_3
_geom_angle
_geom_angle_site_symmetry_1
_geom_angle_site_symmetry_3
N1 C1 C20 124.4(7) . .
N1 C1 C2 109.9(7) . .
C20 C1 C2 125.5(8) . .
C3 C2 C1 108.5(8) . .
C3 C2 H2 125.7 . .
C1 C2 H2 125.7 . .
C2 C3 C4 104.4(8) . .
C2 C3 H3 127.8 . .
C4 C3 H3 127.8 . .
N1 C4 C5 123.8(8) . .
N1 C4 C3 112.0(7) . .
C5 C4 C3 124.0(8) . .
C6 C5 C4 122.1(8) . .
C6 C5 N5 118.9(7) . .
C4 C5 N5 118.1(8) . .
N2 C6 C5 127.8(7) . .
N2 C6 C7 110.3(8) . .
C5 C6 C7 121.6(7) . .
C8 C7 C6 105.6(8) . .
C8 C7 H7 127.2 . .
C6 C7 H7 127.2 . .
C7 C8 C9 107.6(8) . .
C7 C8 H8 126.2 . .
C9 C8 H8 126.2 . .
N2 C9 C10 127.3(8) . .
N2 C9 C8 109.5(8) . .
C10 C9 C8 123.0(8) . .
C9 C10 C11 118.6(8) . .
C9 C10 C32 120.9(8) . .
C11 C10 C32 120.0(9) . .
N3 C11 C10 126.1(9) . .
N3 C11 C12 108.8(8) . .
C10 C11 C12 125.1(9) . .
C13 C12 C11 106.7(9) . .
C13 C12 H12 126.7 . .
C11 C12 H12 126.7 . .
C12 C13 C14 109.3(9) . .
C12 C13 H13 125.3 . .
C14 C13 H13 125.3 . .
N3 C14 C15 128.5(8) . .
N3 C14 C13 107.8(7) . .
C15 C14 C13 122.8(8) . .
C14 C15 C16 119.8(8) . .
C14 C15 C39 121.4(8) . .
C16 C15 C39 118.6(7) . .
N4 C16 C15 124.6(7) . .
N4 C16 C17 110.3(7) . .
C15 C16 C17 125.0(8) . .
C18 C17 C16 107.2(8) . .
C18 C17 H17 126.4 . .
C16 C17 H17 126.4 . .
C17 C18 C19 106.7(8) . .
C17 C18 H18 126.6 . .
C19 C18 H18 126.6 . .
N4 C19 C20 124.9(7) . .
N4 C19 C18 110.7(7) . .
C20 C19 C18 123.5(8) . .
C19 C20 C1 121.7(7) . .
C19 C20 C46 118.6(7) . .
C1 C20 C46 119.7(8) . .
N6 C21 N5 105.7(7) . .
N6 C21 Pd1 126.7(6) . .
N5 C21 Pd1 127.5(5) . .
C23 C22 C27 124.3(8) . .
C23 C22 N5 130.0(8) . .
C27 C22 N5 105.7(8) . .
C22 C23 C24 116.2(10) . .
C22 C23 H23 121.9 . .
C24 C23 H23 121.9 . .
C25 C24 C23 118.4(10) . .
C25 C24 H24 120.8 . .
C23 C24 H24 120.8 . .
C26 C25 C24 124.8(9) . .
C26 C25 H25 117.6 . .
C24 C25 H25 117.6 . .
C25 C26 C27 115.6(9) . .
C25 C26 H26 122.2 . .
C27 C26 H26 122.2 . .
C22 C27 C26 120.6(9) . .
C22 C27 N6 106.1(7) . .
C26 C27 N6 133.3(9) . .
N6 C28 C29 110.5(8) . .
N6 C28 H28A 109.6 . .
C29 C28 H28A 109.6 . .
N6 C28 H28B 109.6 . .
C29 C28 H28B 109.6 . .
H28A C28 H28B 108.1 . .
C30 C29 C28 111.4(9) . .
C30 C29 H29A 109.3 . .
C28 C29 H29A 109.3 . .
C30 C29 H29B 109.3 . .
C28 C29 H29B 109.3 . .
H29A C29 H29B 108.0 . .
C29 C30 C31 106.7(10) . .
C29 C30 H30A 110.4 . .
C31 C30 H30A 110.4 . .
C29 C30 H30B 110.4 . .
C31 C30 H30B 110.4 . .
H30A C30 H30B 108.6 . .
C30 C31 H31A 109.5 . .
C30 C31 H31B 109.5 . .
H31A C31 H31B 109.5 . .
C30 C31 H31C 109.5 . .
H31A C31 H31C 109.5 . .
H31B C31 H31C 109.5 . .
C37 C32 C33 117.5(9) . .
C37 C32 C10 120.1(8) . .
C33 C32 C10 122.4(9) . .
C32 C33 C34 121.3(11) . .
C32 C33 H33 119.4 . .
C34 C33 H33 119.4 . .
C35 C34 C33 120.1(10) . .
C35 C34 H34 120.0 . .
C33 C34 H34 120.0 . .
C34 C35 C36 118.4(10) . .
C34 C35 C38 119.7(11) . .
C36 C35 C38 121.8(12) . .
C35 C36 C37 122.3(11) . .
C35 C36 H36 118.8 . .
C37 C36 H36 118.8 . .
C32 C37 C36 120.3(9) . .
C32 C37 H37 119.9 . .
C36 C37 H37 119.9 . .
C35 C38 H38A 109.5 . .
C35 C38 H38B 109.5 . .
H38A C38 H38B 109.5 . .
C35 C38 H38C 109.5 . .
H38A C38 H38C 109.5 . .
H38B C38 H38C 109.5 . .
C40 C39 C44 116.2(8) . .
C40 C39 C15 123.4(8) . .
C44 C39 C15 120.3(8) . .
C39 C40 C41 121.6(9) . .
C39 C40 H40 119.2 . .
C41 C40 H40 119.2 . .
C40 C41 C42 121.5(9) . .
C40 C41 H41 119.3 . .
C42 C41 H41 119.3 . .
O1 C42 C43 126.4(9) . .
O1 C42 C41 115.7(9) . .
C43 C42 C41 117.8(8) . .
C42 C43 C44 120.0(9) . .
C42 C43 H43 120.0 . .
C44 C43 H43 120.0 . .
C43 C44 C39 122.9(8) . .
C43 C44 H44 118.6 . .
C39 C44 H44 118.6 . .
O1 C45 H45A 109.5 . .
O1 C45 H45B 109.5 . .
H45A C45 H45B 109.5 . .
O1 C45 H45C 109.5 . .
H45A C45 H45C 109.5 . .
H45B C45 H45C 109.5 . .
C47 C46 C51 116.4(8) . .
C47 C46 C20 122.2(8) . .
C51 C46 C20 121.3(8) . .
C46 C47 C48 122.2(9) . .
C46 C47 H47 118.9 . .
C48 C47 H47 118.9 . .
C49 C48 C47 122.4(9) . .
C49 C48 H48 118.8 . .
C47 C48 H48 118.8 . .
C48 C49 C50 116.3(9) . .
C48 C49 C52 124.1(10) . .
C50 C49 C52 119.5(10) . .
C51 C50 C49 121.7(10) . .
C51 C50 H50 119.1 . .
C49 C50 H50 119.1 . .
C46 C51 C50 120.9(9) . .
C46 C51 H51 119.6 . .
C50 C51 H51 119.6 . .
C49 C52 H52A 109.5 . .
C49 C52 H52B 109.5 . .
H52A C52 H52B 109.5 . .
C49 C52 H52C 109.5 . .
H52A C52 H52C 109.5 . .
H52B C52 H52C 109.5 . .
C4 N1 C1 104.9(6) . .
C4 N1 Ni1 127.3(5) . .
C1 N1 Ni1 127.4(5) . .
C6 N2 C9 106.9(7) . .
C6 N2 Ni1 125.1(6) . .
C9 N2 Ni1 127.9(6) . .
C14 N3 C11 107.3(7) . .
C14 N3 Ni1 125.8(6) . .
C11 N3 Ni1 126.8(6) . .
C16 N4 C19 104.9(6) . .
C16 N4 Ni1 126.9(5) . .
C19 N4 Ni1 128.2(5) . .
C21 N5 C22 110.8(6) . .
C21 N5 C5 124.2(6) . .
C22 N5 C5 124.4(7) . .
C21 N6 C27 111.6(7) . .
C21 N6 C28 125.2(7) . .
C27 N6 C28 123.0(7) . .
C42 O1 C45 117.2(8) . .
N4 Ni1 N3 90.1(3) . .
N4 Ni1 N1 89.7(3) . .
N3 Ni1 N1 179.1(3) . .
N4 Ni1 N2 178.6(3) . .
N3 Ni1 N2 89.0(3) . .
N1 Ni1 N2 91.1(3) . .
C21 Pd1 C21 180.0(3) . 3_665
C21 Pd1 I1 90.8(2) . 3_665
C21 Pd1 I1 89.2(2) 3_665 3_665
C21 Pd1 I1 89.2(2) . .
C21 Pd1 I1 90.8(2) 3_665 .
I1 Pd1 I1 180.00(3) 3_665 .

loop_
_geom_bond_atom_site_label_1
_geom_bond_atom_site_label_2
_geom_bond_distance
_geom_bond_site_symmetry_2
C1 N1 1.387(10) .
C1 C20 1.406(11) .
C1 C2 1.414(12) .
C2 C3 1.357(11) .
C2 H2 0.9500 .
C3 C4 1.446(12) .
C3 H3 0.9500 .
C4 N1 1.350(10) .
C4 C5 1.398(10) .
C5 C6 1.361(12) .
C5 N5 1.452(10) .
C6 N2 1.332(10) .
C6 C7 1.458(11) .
C7 C8 1.330(13) .
C7 H7 0.9500 .
C8 C9 1.435(11) .
C8 H8 0.9500 .
C9 N2 1.355(11) .
C9 C10 1.377(13) .
C10 C11 1.404(12) .
C10 C32 1.467(12) .
C11 N3 1.399(11) .
C11 C12 1.438(14) .
C12 C13 1.299(12) .
C12 H12 0.9500 .
C13 C14 1.470(12) .
C13 H13 0.9500 .
C14 N3 1.331(10) .
C14 C15 1.359(11) .
C15 C16 1.423(12) .
C15 C39 1.481(11) .
C16 N4 1.367(10) .
C16 C17 1.435(12) .
C17 C18 1.330(12) .
C17 H17 0.9500 .
C18 C19 1.433(10) .
C18 H18 0.9500 .
C19 N4 1.368(10) .
C19 C20 1.398(12) .
C20 C46 1.459(11) .
C21 N6 1.348(9) .
C21 N5 1.359(10) .
C21 Pd1 2.007(8) .
C22 C23 1.357(13) .
C22 C27 1.384(13) .
C22 N5 1.419(10) .
C23 C24 1.417(13) .
C23 H23 0.9500 .
C24 C25 1.405(16) .
C24 H24 0.9500 .
C25 C26 1.358(15) .
C25 H25 0.9500 .
C26 C27 1.393(11) .
C26 H26 0.9500 .
C27 N6 1.406(10) .
C28 N6 1.424(12) .
C28 C29 1.573(9) .
C28 H28A 0.9900 .
C28 H28B 0.9900 .
C29 C30 1.486(14) .
C29 H29A 0.9900 .
C29 H29B 0.9900 .
C30 C31 1.551(17) .
C30 H30A 0.9900 .
C30 H30B 0.9900 .
C31 H31A 0.9800 .
C31 H31B 0.9800 .
C31 H31C 0.9800 .
C32 C37 1.369(14) .
C32 C33 1.370(13) .
C33 C34 1.419(15) .
C33 H33 0.9500 .
C34 C35 1.335(16) .
C34 H34 0.9500 .
C35 C36 1.365(15) .
C35 C38 1.530(14) .
C36 C37 1.378(15) .
C36 H36 0.9500 .
C37 H37 0.9500 .
C38 H38A 0.9800 .
C38 H38B 0.9800 .
C38 H38C 0.9800 .
C39 C40 1.360(13) .
C39 C44 1.399(12) .
C40 C41 1.364(13) .
C40 H40 0.9500 .
C41 C42 1.395(13) .
C41 H41 0.9500 .
C42 O1 1.335(10) .
C42 C43 1.358(13) .
C43 C44 1.368(12) .
C43 H43 0.9500 .
C44 H44 0.9500 .
C45 O1 1.437(13) .
C45 H45A 0.9800 .
C45 H45B 0.9800 .
C45 H45C 0.9800 .
C46 C47 1.376(12) .
C46 C51 1.390(12) .
C47 C48 1.407(12) .
C47 H47 0.9500 .
C48 C49 1.339(14) .
C48 H48 0.9500 .
C49 C50 1.417(14) .
C49 C52 1.485(13) .
C50 C51 1.401(13) .
C50 H50 0.9500 .
C51 H51 0.9500 .
C52 H52A 0.9800 .
C52 H52B 0.9800 .
C52 H52C 0.9800 .
N1 Ni1 1.928(6) .
N2 Ni1 1.931(6) .
N3 Ni1 1.926(6) .
N4 Ni1 1.922(6) .
Pd1 C21 2.007(8) 3_665
Pd1 I1 2.5962(7) 3_665
Pd1 I1 2.5962(7) .

loop_
_geom_torsion_atom_site_label_1
_geom_torsion_atom_site_label_2
_geom_torsion_atom_site_label_3
_geom_torsion_atom_site_label_4
_geom_torsion
_geom_torsion_site_symmetry_4
N1 C1 C2 C3 3.9(11) .
C20 C1 C2 C3 -170.5(9) .
C1 C2 C3 C4 -5.6(11) .
C2 C3 C4 N1 5.9(11) .
C2 C3 C4 C5 -169.2(9) .
N1 C4 C5 C6 -12.5(14) .
C3 C4 C5 C6 162.0(9) .
N1 C4 C5 N5 178.5(8) .
C3 C4 C5 N5 -7.0(13) .
C4 C5 C6 N2 10.9(14) .
N5 C5 C6 N2 179.8(8) .
C4 C5 C6 C7 -162.2(8) .
N5 C5 C6 C7 6.7(12) .
N2 C6 C7 C8 -3.7(10) .
C5 C6 C7 C8 170.6(8) .
C6 C7 C8 C9 3.2(10) .
C7 C8 C9 N2 -1.8(11) .
C7 C8 C9 C10 172.8(9) .
N2 C9 C10 C11 11.2(14) .
C8 C9 C10 C11 -162.4(9) .
N2 C9 C10 C32 -177.2(8) .
C8 C9 C10 C32 9.3(13) .
C9 C10 C11 N3 -13.2(14) .
C32 C10 C11 N3 175.1(9) .
C9 C10 C11 C12 162.6(10) .
C32 C10 C11 C12 -9.1(15) .
N3 C11 C12 C13 3.3(12) .
C10 C11 C12 C13 -173.1(10) .
C11 C12 C13 C14 -2.6(11) .
C12 C13 C14 N3 1.0(11) .
C12 C13 C14 C15 -169.3(9) .
N3 C14 C15 C16 -7.8(14) .
C13 C14 C15 C16 160.2(8) .
N3 C14 C15 C39 177.3(8) .
C13 C14 C15 C39 -14.6(13) .
C14 C15 C16 N4 10.0(14) .
C39 C15 C16 N4 -174.9(8) .
C14 C15 C16 C17 -166.1(9) .
C39 C15 C16 C17 8.9(14) .
N4 C16 C17 C18 -4.1(11) .
C15 C16 C17 C18 172.5(9) .
C16 C17 C18 C19 3.5(11) .
C17 C18 C19 N4 -1.9(11) .
C17 C18 C19 C20 167.6(8) .
N4 C19 C20 C1 5.9(13) .
C18 C19 C20 C1 -162.1(8) .
N4 C19 C20 C46 -175.3(8) .
C18 C19 C20 C46 16.7(13) .
N1 C1 C20 C19 -4.5(13) .
C2 C1 C20 C19 169.1(9) .
N1 C1 C20 C46 176.7(8) .
C2 C1 C20 C46 -9.7(14) .
C27 C22 C23 C24 -1.3(18) .
N5 C22 C23 C24 -179.0(11) .
C22 C23 C24 C25 2.8(19) .
C23 C24 C25 C26 -4(2) .
C24 C25 C26 C27 3.0(19) .
C23 C22 C27 C26 0.6(16) .
N5 C22 C27 C26 178.8(8) .
C23 C22 C27 N6 -178.7(10) .
N5 C22 C27 N6 -0.6(10) .
C25 C26 C27 C22 -1.4(15) .
C25 C26 C27 N6 177.8(10) .
N6 C28 C29 C30 -173.4(8) .
C28 C29 C30 C31 174.7(11) .
C9 C10 C32 C37 107.6(11) .
C11 C10 C32 C37 -80.9(12) .
C9 C10 C32 C33 -72.1(12) .
C11 C10 C32 C33 99.4(12) .
C37 C32 C33 C34 -3.4(16) .
C10 C32 C33 C34 176.2(10) .
C32 C33 C34 C35 0.3(19) .
C33 C34 C35 C36 3.1(19) .
C33 C34 C35 C38 -178.6(12) .
C34 C35 C36 C37 -4(2) .
C38 C35 C36 C37 178.2(12) .
C33 C32 C37 C36 3.0(16) .
C10 C32 C37 C36 -176.6(10) .
C35 C36 C37 C32 0.4(19) .
C14 C15 C39 C40 95.0(12) .
C16 C15 C39 C40 -79.9(12) .
C14 C15 C39 C44 -81.3(12) .
C16 C15 C39 C44 103.7(10) .
C44 C39 C40 C41 -1.0(16) .
C15 C39 C40 C41 -177.5(11) .
C39 C40 C41 C42 2.2(19) .
C40 C41 C42 O1 177.4(11) .
C40 C41 C42 C43 -2.3(18) .
O1 C42 C43 C44 -178.4(10) .
C41 C42 C43 C44 1.3(16) .
C42 C43 C44 C39 -0.2(16) .
C40 C39 C44 C43 0.0(15) .
C15 C39 C44 C43 176.6(9) .
C19 C20 C46 C47 64.1(11) .
C1 C20 C46 C47 -117.1(10) .
C19 C20 C46 C51 -112.6(10) .
C1 C20 C46 C51 66.2(11) .
C51 C46 C47 C48 -2.2(13) .
C20 C46 C47 C48 -179.0(8) .
C46 C47 C48 C49 2.4(15) .
C47 C48 C49 C50 -1.9(14) .
C47 C48 C49 C52 -178.7(9) .
C48 C49 C50 C51 1.5(14) .
C52 C49 C50 C51 178.4(10) .
C47 C46 C51 C50 1.8(13) .
C20 C46 C51 C50 178.6(8) .
C49 C50 C51 C46 -1.5(15) .
C5 C4 N1 C1 171.6(8) .
C3 C4 N1 C1 -3.5(10) .
C5 C4 N1 Ni1 -2.2(13) .
C3 C4 N1 Ni1 -177.2(6) .
C20 C1 N1 C4 174.4(8) .
C2 C1 N1 C4 -0.2(10) .
C20 C1 N1 Ni1 -11.9(12) .
C2 C1 N1 Ni1 173.6(6) .
C5 C6 N2 C9 -171.3(8) .
C7 C6 N2 C9 2.5(9) .
C5 C6 N2 Ni1 5.4(12) .
C7 C6 N2 Ni1 179.2(6) .
C10 C9 N2 C6 -174.8(8) .
C8 C9 N2 C6 -0.5(10) .
C10 C9 N2 Ni1 8.7(13) .
C8 C9 N2 Ni1 -177.0(6) .
C15 C14 N3 C11 170.7(9) .
C13 C14 N3 C11 1.2(10) .
C15 C14 N3 Ni1 -11.2(13) .
C13 C14 N3 Ni1 179.4(5) .
C10 C11 N3 C14 173.7(9) .
C12 C11 N3 C14 -2.7(10) .
C10 C11 N3 Ni1 -4.5(14) .
C12 C11 N3 Ni1 179.1(6) .
C15 C16 N4 C19 -173.8(8) .
C17 C16 N4 C19 2.8(9) .
C15 C16 N4 Ni1 6.8(12) .
C17 C16 N4 Ni1 -176.6(6) .
C20 C19 N4 C16 -169.9(8) .
C18 C19 N4 C16 -0.6(9) .
C20 C19 N4 Ni1 9.5(12) .
C18 C19 N4 Ni1 178.7(6) .
N6 C21 N5 C22 -2.0(9) .
Pd1 C21 N5 C22 180.0(6) .
N6 C21 N5 C5 -173.3(7) .
Pd1 C21 N5 C5 8.6(12) .
C23 C22 N5 C21 179.6(11) .
C27 C22 N5 C21 1.6(10) .
C23 C22 N5 C5 -9.1(16) .
C27 C22 N5 C5 172.9(8) .
C6 C5 N5 C21 91.2(10) .
C4 C5 N5 C21 -99.4(9) .
C6 C5 N5 C22 -79.0(10) .
C4 C5 N5 C22 90.4(10) .
N5 C21 N6 C27 1.6(9) .
Pd1 C21 N6 C27 179.7(6) .
N5 C21 N6 C28 -174.0(8) .
Pd1 C21 N6 C28 4.1(12) .
C22 C27 N6 C21 -0.6(10) .
C26 C27 N6 C21 -179.9(10) .
C22 C27 N6 C28 175.1(8) .
C26 C27 N6 C28 -4.2(15) .
C29 C28 N6 C21 104.9(10) .
C29 C28 N6 C27 -70.3(11) .
C43 C42 O1 C45 -1.8(17) .
C41 C42 O1 C45 178.5(11) .
C16 N4 Ni1 N3 -18.1(7) .
C19 N4 Ni1 N3 162.7(7) .
C16 N4 Ni1 N1 161.0(7) .
C19 N4 Ni1 N1 -18.2(7) .
C14 N3 Ni1 N4 20.1(7) .
C11 N3 Ni1 N4 -162.1(8) .
C14 N3 Ni1 N2 -161.0(7) .
C11 N3 Ni1 N2 16.9(8) .
C4 N1 Ni1 N4 -168.4(7) .
C1 N1 Ni1 N4 19.3(7) .
C4 N1 Ni1 N2 12.7(7) .
C1 N1 Ni1 N2 -159.7(7) .
C6 N2 Ni1 N3 164.9(7) .
C9 N2 Ni1 N3 -19.1(7) .
C6 N2 Ni1 N1 -14.1(7) .
C9 N2 Ni1 N1 161.8(7) .
N6 C21 Pd1 I1 92.0(7) 3_665
N5 C21 Pd1 I1 -90.3(7) 3_665
N6 C21 Pd1 I1 -88.0(7) .
N5 C21 Pd1 I1 89.7(7) .

loop_
_platon_squeeze_void_nr
_platon_squeeze_void_average_x
_platon_squeeze_void_average_y
_platon_squeeze_void_average_z
_platon_squeeze_void_volume
_platon_squeeze_void_count_electrons
1 0.498 0.002 -0.009 1733.8 176.8
